data_4331621
loop_
_publ_author_name
'Konarev, Dmitri V.'
'Kovalevsky, Andrey Yu.'
'Otsuka, Akihiro'
'Saito, Gunzi'
'Lyubovskaya, Rimma N.'

_publ_section_title
;
 Neutral and Ionic Complexes of C60with Metal Dibenzyldithiocarbamates.
 Reversible Dimerization of C60&#x2022;-in Ionic Multicomponent Complex
 [CrI(C6H6)2&#x2022;+]&#x00B7;(C60&#x2022;-)&#x00B7;0.5[Pd(dbdtc)2]
;
_journal_issue 25
_journal_name_full 'Inorganic Chemistry'
_journal_page_first 9547
_journal_page_last 9553
_journal_paper_doi 10.1021/ic051261i
_journal_volume 44
_journal_year 2005
_chemical_formula_sum 'C174 H52 Cr2 N2 Pd S4'
_chemical_formula_weight 2508.82
_chemical_name_systematic
; 
 ? 
;
_space_group_IT_number 2
_symmetry_cell_setting triclinic
_symmetry_space_group_name_Hall '-P 1'
_symmetry_space_group_name_H-M 'P -1'
_atom_sites_solution_hydrogens geom
_atom_sites_solution_primary direct
_atom_sites_solution_secondary difmap
_audit_creation_method SHELXL-97
_cell_angle_alpha 65.837(3)
_cell_angle_beta 74.733(3)
_cell_angle_gamma 76.867(3)
_cell_formula_units_Z 1
_cell_length_a 10.1819(18)
_cell_length_b 15.225(3)
_cell_length_c 18.331(3)
_cell_measurement_reflns_used 4500
_cell_measurement_temperature 90(1)
_cell_measurement_theta_max 25.01
_cell_measurement_theta_min 2.26
_cell_volume 2478.1(8)
_computing_cell_refinement 'Bruker SMART'
_computing_data_collection 'Bruker SMART'
_computing_data_reduction 'Bruker SAINT'
_computing_molecular_graphics 'Bruker SHELXTL'
_computing_publication_material 'Bruker SHELXTL'
_computing_structure_refinement 'SHELXL-97 (Sheldrick, 1997)'
_computing_structure_solution 'SHELXS-97 (Sheldrick, 1990)'
_diffrn_ambient_temperature 90(1)
_diffrn_measured_fraction_theta_full 0.977
_diffrn_measured_fraction_theta_max 0.977
_diffrn_measurement_device_type 'CCD area detector'
_diffrn_measurement_method 'phi and omega scans'
_diffrn_radiation_monochromator graphite
_diffrn_radiation_source 'rotating anode'
_diffrn_radiation_type MoK\a
_diffrn_radiation_wavelength 0.71073
_diffrn_reflns_av_R_equivalents 0.0503
_diffrn_reflns_av_sigmaI/netI 0.0795
_diffrn_reflns_limit_h_max 12
_diffrn_reflns_limit_h_min -12
_diffrn_reflns_limit_k_max 18
_diffrn_reflns_limit_k_min -18
_diffrn_reflns_limit_l_max 21
_diffrn_reflns_limit_l_min -21
_diffrn_reflns_number 17488
_diffrn_reflns_theta_full 25.07
_diffrn_reflns_theta_max 25.07
_diffrn_reflns_theta_min 2.09
_exptl_absorpt_coefficient_mu 0.554
_exptl_absorpt_correction_T_max 0.9863
_exptl_absorpt_correction_T_min 0.9093
_exptl_absorpt_correction_type 'empirical SADABS 2.10'
_exptl_crystal_colour black
_exptl_crystal_density_diffrn 1.681
_exptl_crystal_density_meas ?
_exptl_crystal_density_method 'not measured'
_exptl_crystal_description needle
_exptl_crystal_F_000 1268
_exptl_crystal_size_max 0.17
_exptl_crystal_size_mid 0.10
_exptl_crystal_size_min 0.03
_refine_diff_density_max 5.913
_refine_diff_density_min -0.900
_refine_diff_density_rms 0.191
_refine_ls_extinction_method none
_refine_ls_goodness_of_fit_ref 1.110
_refine_ls_hydrogen_treatment 'riding model and ideal CH3 groups'
_refine_ls_matrix_type full
_refine_ls_number_parameters 826
_refine_ls_number_reflns 8588
_refine_ls_number_restraints 0
_refine_ls_restrained_S_all 1.110
_refine_ls_R_factor_all 0.1190
_refine_ls_R_factor_gt 0.0974
_refine_ls_shift/su_max 0.001
_refine_ls_shift/su_mean <0.001
_refine_ls_structure_factor_coef Fsqd
_refine_ls_weighting_details 'calc w=1/[\s^2^(Fo^2^)+(0.1140P)^2^+40.2282P] where P=(Fo^2^+2Fc^2^)/3'
_refine_ls_weighting_scheme calc
_refine_ls_wR_factor_gt 0.2660
_refine_ls_wR_factor_ref 0.2792
_reflns_number_gt 6656
_reflns_number_total 8588
_reflns_threshold_expression >2sigma(I)
_cod_data_source_file ic051261isup1.cif
_cod_data_source_block pds4crab
_cod_depositor_comments
;
The following automatic conversions were performed:

'_symmetry_cell_setting' value 'Triclinic' changed to 'triclinic'
according to /home/saulius/struct/CIF-dictionaries/cif_core.dic
dictionary named 'cif_core.dic' version 2.4.2 from 2011-04-26.

Automatic conversion script
Id: cif_fix_values 1891 2012-01-12 08:04:46Z andrius 

The following automatic conversions were performed:

'_exptl_crystal_density_meas' value 'not measured' was changed to '?'
- the value is perceived as not measured.

Automatic conversion script
Id: cif_fix_values 3008 2015-01-20 13:52:24Z robertas 
;
_cod_original_sg_symbol_H-M P-1
_cod_database_code 4331621

loop_
_symmetry_equiv_pos_as_xyz
'x, y, z'
'-x, -y, -z'

loop_
_atom_site_label
_atom_site_type_symbol
_atom_site_fract_x
_atom_site_fract_y
_atom_site_fract_z
_atom_site_U_iso_or_equiv
_atom_site_adp_type
_atom_site_occupancy
_atom_site_symmetry_multiplicity
_atom_site_calc_flag
_atom_site_refinement_flags
Pd1 Pd 1.5000 0.0000 0.0000 0.0130(3) Uani 1 2 d S
Cr1 Cr 0.95590(14) -0.21366(10) -0.00387(8) 0.0140(3) Uani 1 1 d .
S1 S 1.6215(2) 0.10658(16) -0.11731(13) 0.0184(5) Uani 1 1 d .
S2 S 1.4194(2) -0.00597(17) -0.10458(13) 0.0186(5) Uani 1 1 d .
N1 N 1.5525(7) 0.1039(5) -0.2499(4) 0.0156(15) Uani 1 1 d .
C1 C 1.5331(9) 0.0734(6) -0.1690(5) 0.0158(18) Uani 1 1 d .
C2 C 1.6639(9) 0.1593(6) -0.3033(5) 0.0154(18) Uani 1 1 d .
H2A H 1.6957 0.1895 -0.2736 0.019 Uiso 1 1 calc R
H2B H 1.6300 0.2119 -0.3508 0.019 Uiso 1 1 calc R
C3 C 1.7822(8) 0.0936(6) -0.3323(5) 0.0134(17) Uani 1 1 d .
C4 C 1.8241(8) 0.0000(6) -0.2787(5) 0.0160(18) Uani 1 1 d .
H4A H 1.7732 -0.0241 -0.2246 0.019 Uiso 1 1 calc R
C5 C 1.9385(9) -0.0573(7) -0.3037(6) 0.021(2) Uani 1 1 d .
H5A H 1.9682 -0.1195 -0.2666 0.026 Uiso 1 1 calc R
C6 C 2.0095(10) -0.0233(7) -0.3833(6) 0.026(2) Uani 1 1 d .
H6A H 2.0867 -0.0630 -0.4013 0.031 Uiso 1 1 calc R
C7 C 1.9687(9) 0.0674(7) -0.4362(6) 0.023(2) Uani 1 1 d .
H7A H 2.0184 0.0902 -0.4906 0.028 Uiso 1 1 calc R
C8 C 1.8556(9) 0.1266(7) -0.4115(6) 0.0186(19) Uani 1 1 d .
H8A H 1.8286 0.1894 -0.4488 0.022 Uiso 1 1 calc R
C9 C 1.4663(9) 0.0742(7) -0.2868(5) 0.0184(19) Uani 1 1 d .
H9A H 1.4616 0.0037 -0.2581 0.022 Uiso 1 1 calc R
H9B H 1.5096 0.0859 -0.3444 0.022 Uiso 1 1 calc R
C10 C 1.3226(9) 0.1286(6) -0.2827(5) 0.0129(17) Uani 1 1 d .
C11 C 1.2943(10) 0.2213(7) -0.2793(5) 0.0206(19) Uani 1 1 d .
H11A H 1.3656 0.2498 -0.2762 0.025 Uiso 1 1 calc R
C12 C 1.1630(9) 0.2715(7) -0.2802(5) 0.0197(19) Uani 1 1 d .
H12A H 1.1447 0.3349 -0.2789 0.024 Uiso 1 1 calc R
C13 C 1.0572(9) 0.2294(7) -0.2829(5) 0.0206(19) Uani 1 1 d .
H13A H 0.9664 0.2631 -0.2813 0.025 Uiso 1 1 calc R
C14 C 1.0846(10) 0.1374(7) -0.2881(6) 0.022(2) Uani 1 1 d .
H14A H 1.0138 0.1097 -0.2925 0.026 Uiso 1 1 calc R
C15 C 1.2153(9) 0.0880(6) -0.2867(5) 0.0168(18) Uani 1 1 d .
H15A H 1.2335 0.0248 -0.2884 0.020 Uiso 1 1 calc R
C16 C 0.9987(10) -0.0724(7) -0.0882(6) 0.026(2) Uani 1 1 d .
H16A H 0.9709 -0.0339 -0.1389 0.032 Uiso 1 1 calc R
C17 C 0.9129(10) -0.0650(7) -0.0166(6) 0.024(2) Uani 1 1 d .
H17A H 0.8294 -0.0216 -0.0196 0.029 Uiso 1 1 calc R
C18 C 0.9502(10) -0.1220(7) 0.0600(6) 0.024(2) Uani 1 1 d .
H18A H 0.8916 -0.1187 0.1089 0.029 Uiso 1 1 calc R
C19 C 1.0771(10) -0.1840(7) 0.0620(6) 0.023(2) Uani 1 1 d .
H19A H 1.1049 -0.2210 0.1128 0.028 Uiso 1 1 calc R
C20 C 1.1619(9) -0.1921(7) -0.0086(6) 0.024(2) Uani 1 1 d .
H20A H 1.2455 -0.2355 -0.0058 0.029 Uiso 1 1 calc R
C21 C 1.1213(10) -0.1331(7) -0.0878(6) 0.025(2) Uani 1 1 d .
H21A H 1.1779 -0.1368 -0.1370 0.030 Uiso 1 1 calc R
C22 C 0.8207(10) -0.2384(7) -0.0643(6) 0.024(2) Uani 1 1 d .
H22A H 0.7872 -0.2000 -0.1131 0.028 Uiso 1 1 calc R
C23 C 0.7509(9) -0.2298(6) 0.0085(6) 0.0194(19) Uani 1 1 d .
H23A H 0.6725 -0.1820 0.0082 0.023 Uiso 1 1 calc R
C24 C 0.7915(10) -0.2889(7) 0.0828(6) 0.026(2) Uani 1 1 d .
H24A H 0.7386 -0.2844 0.1325 0.031 Uiso 1 1 calc R
C25 C 0.9141(10) -0.3560(7) 0.0817(6) 0.028(2) Uani 1 1 d .
H25A H 0.9457 -0.3958 0.1310 0.034 Uiso 1 1 calc R
C26 C 0.9885(10) -0.3632(7) 0.0071(7) 0.029(2) Uani 1 1 d .
H26A H 1.0703 -0.4080 0.0061 0.034 Uiso 1 1 calc R
C27 C 0.9415(10) -0.3042(8) -0.0654(6) 0.028(2) Uani 1 1 d .
H27A H 0.9918 -0.3089 -0.1156 0.034 Uiso 1 1 calc R
C28 C 0.2219(11) 0.2966(8) -0.4883(6) 0.031(2) Uani 1 1 d .
C29 C 0.3688(10) 0.1415(6) -0.6711(6) 0.021(2) Uani 1 1 d .
C30 C 0.1801(10) 0.5738(7) -0.7910(7) 0.030(2) Uani 1 1 d .
C31 C 0.4634(11) 0.4688(8) -0.9063(6) 0.030(2) Uani 1 1 d .
C32 C 0.3659(11) 0.5427(7) -0.8870(6) 0.031(2) Uani 1 1 d .
C33 C 0.1205(10) 0.5338(7) -0.6436(7) 0.032(2) Uani 1 1 d .
C34 C 0.4551(10) 0.6084(6) -0.7110(6) 0.023(2) Uani 1 1 d .
C35 C 0.5994(11) 0.4534(8) -0.8932(6) 0.031(2) Uani 1 1 d .
C36 C 0.1881(11) 0.4356(8) -0.8294(7) 0.034(3) Uani 1 1 d .
C37 C 0.5342(11) 0.3899(9) -0.5338(7) 0.035(3) Uani 1 1 d .
C38 C 0.7287(10) 0.3087(8) -0.8057(8) 0.035(3) Uani 1 1 d .
C39 C 0.4070(11) 0.6027(7) -0.8557(6) 0.029(2) Uani 1 1 d .
C40 C 0.4159(11) 0.1459(7) -0.5267(6) 0.027(2) Uani 1 1 d .
C41 C 0.5355(11) 0.3011(8) -0.8598(6) 0.028(2) Uani 1 1 d .
C42 C 0.4509(11) 0.5533(7) -0.6245(7) 0.030(2) Uani 1 1 d .
C43 C 0.3582(12) 0.2795(8) -0.4761(5) 0.032(2) Uani 1 1 d .
C44 C 0.7206(10) 0.3599(8) -0.6297(7) 0.032(2) Uani 1 1 d .
C45 C 0.2858(11) 0.4488(8) -0.5219(6) 0.028(2) Uani 1 1 d .
C46 C 0.5653(10) 0.5905(7) -0.7693(6) 0.027(2) Uani 1 1 d .
C47 C 0.4218(12) 0.3739(7) -0.8851(6) 0.031(2) Uani 1 1 d .
C48 C 0.5304(11) 0.1273(7) -0.5859(7) 0.030(2) Uani 1 1 d .
C49 C 0.3688(10) 0.1959(7) -0.7575(6) 0.023(2) Uani 1 1 d .
C50 C 0.6338(11) 0.3155(9) -0.5536(7) 0.034(2) Uani 1 1 d .
C51 C 0.2920(10) 0.6218(7) -0.7950(7) 0.029(2) Uani 1 1 d .
C52 C 0.6383(10) 0.5100(8) -0.8611(6) 0.026(2) Uani 1 1 d .
C53 C 0.2599(10) 0.2664(7) -0.7811(6) 0.025(2) Uani 1 1 d .
C54 C 0.7669(10) 0.3127(8) -0.6866(7) 0.031(2) Uani 1 1 d .
C55 C 0.1824(10) 0.2391(7) -0.5201(5) 0.023(2) Uani 1 1 d .
C56 C 0.3134(10) 0.6259(6) -0.7255(6) 0.024(2) Uani 1 1 d .
C57 C 0.3115(11) 0.5376(8) -0.5862(7) 0.031(2) Uani 1 1 d .
C58 C 0.1758(10) 0.4015(8) -0.5179(6) 0.029(2) Uani 1 1 d .
C59 C 0.0554(9) 0.4356(8) -0.6953(7) 0.030(2) Uani 1 1 d .
C60 C 0.0934(10) 0.4427(8) -0.5771(7) 0.032(2) Uani 1 1 d .
C61 C 0.2828(10) 0.1620(7) -0.5390(6) 0.026(2) Uani 1 1 d .
C62 C 0.5075(10) 0.1239(6) -0.6556(6) 0.026(2) Uani 1 1 d .
C63 C 0.0979(10) 0.5310(7) -0.7163(7) 0.030(2) Uani 1 1 d .
C64 C 0.7256(10) 0.2205(8) -0.6670(7) 0.032(2) Uani 1 1 d .
C65 C 0.0953(10) 0.2841(8) -0.5816(7) 0.032(2) Uani 1 1 d .
C66 C 0.3996(12) 0.3751(9) -0.4970(7) 0.036(3) Uani 1 1 d .
C67 C 0.2866(11) 0.3601(8) -0.8488(6) 0.030(2) Uani 1 1 d .
C68 C 0.4541(11) 0.2072(8) -0.4936(6) 0.032(2) Uani 1 1 d .
C69 C 0.6762(10) 0.4636(7) -0.6597(7) 0.028(2) Uani 1 1 d .
C70 C 0.7674(10) 0.3685(8) -0.7726(7) 0.034(3) Uani 1 1 d .
C71 C 0.7254(10) 0.4663(8) -0.7996(7) 0.032(2) Uani 1 1 d .
C72 C 0.5384(10) 0.5865(7) -0.8423(6) 0.027(2) Uani 1 1 d .
C73 C 0.2557(10) 0.1605(6) -0.6125(6) 0.0205(19) Uani 1 1 d .
C74 C 0.6792(10) 0.5168(7) -0.7433(6) 0.027(2) Uani 1 1 d .
C75 C 0.1450(10) 0.2853(7) -0.7227(6) 0.027(2) Uani 1 1 d .
C76 C 0.5956(10) 0.1703(7) -0.7356(7) 0.027(2) Uani 1 1 d .
C77 C 0.5949(11) 0.2252(7) -0.5338(6) 0.029(2) Uani 1 1 d .
C78 C 0.5104(11) 0.2120(7) -0.7957(6) 0.026(2) Uani 1 1 d .
C79 C 0.1418(10) 0.2345(7) -0.6389(6) 0.023(2) Uani 1 1 d .
C80 C 0.2289(11) 0.5267(7) -0.8493(6) 0.027(2) Uani 1 1 d .
C81 C 0.7021(10) 0.2159(7) -0.7384(7) 0.031(2) Uani 1 1 d .
C82 C 0.2265(10) 0.5800(7) -0.6470(6) 0.025(2) Uani 1 1 d .
C83 C 0.0538(10) 0.3831(8) -0.6095(7) 0.032(2) Uani 1 1 d .
C84 C 0.6476(11) 0.3482(8) -0.8636(6) 0.033(3) Uani 1 1 d .
C85 C 0.0994(10) 0.3906(8) -0.7519(7) 0.029(2) Uani 1 1 d .
C86 C 0.6420(10) 0.1773(7) -0.5906(7) 0.031(2) Uani 1 1 d .
C87 C 0.5591(12) 0.4843(8) -0.6005(7) 0.033(2) Uani 1 1 d .

loop_
_atom_site_aniso_label
_atom_site_aniso_U_11
_atom_site_aniso_U_22
_atom_site_aniso_U_33
_atom_site_aniso_U_23
_atom_site_aniso_U_13
_atom_site_aniso_U_12
Pd1 0.0128(5) 0.0160(5) 0.0101(5) -0.0050(4) -0.0028(3) -0.0008(4)
Cr1 0.0149(7) 0.0141(7) 0.0133(7) -0.0043(6) -0.0032(5) -0.0035(5)
S1 0.0198(11) 0.0229(12) 0.0134(11) -0.0060(9) -0.0025(8) -0.0071(9)
S2 0.0216(11) 0.0228(12) 0.0118(10) -0.0046(9) -0.0036(9) -0.0070(9)
N1 0.016(4) 0.019(4) 0.011(4) -0.007(3) 0.000(3) -0.001(3)
C1 0.012(4) 0.018(4) 0.011(4) -0.002(3) -0.001(3) 0.002(3)
C2 0.016(4) 0.011(4) 0.015(4) -0.004(3) 0.003(3) -0.003(3)
C3 0.008(4) 0.016(4) 0.017(4) -0.007(4) -0.005(3) 0.000(3)
C4 0.010(4) 0.021(5) 0.014(4) -0.004(4) -0.001(3) -0.004(3)
C5 0.022(5) 0.016(5) 0.028(5) -0.008(4) -0.014(4) 0.003(4)
C6 0.015(5) 0.029(5) 0.036(6) -0.020(5) 0.001(4) 0.000(4)
C7 0.013(4) 0.034(6) 0.018(5) -0.007(4) 0.001(4) -0.006(4)
C8 0.013(4) 0.021(5) 0.021(5) -0.004(4) -0.008(4) -0.002(4)
C9 0.019(5) 0.020(5) 0.020(5) -0.012(4) -0.003(4) -0.001(4)
C10 0.019(4) 0.013(4) 0.008(4) -0.004(3) -0.004(3) -0.002(3)
C11 0.022(5) 0.019(5) 0.020(5) -0.008(4) -0.006(4) 0.003(4)
C12 0.020(5) 0.020(5) 0.020(5) -0.010(4) -0.001(4) -0.001(4)
C13 0.010(4) 0.028(5) 0.020(5) -0.005(4) -0.001(4) -0.004(4)
C14 0.021(5) 0.026(5) 0.021(5) -0.006(4) -0.009(4) -0.006(4)
C15 0.020(5) 0.014(4) 0.016(4) -0.004(4) -0.007(4) -0.002(3)
C16 0.031(5) 0.026(5) 0.021(5) -0.002(4) -0.002(4) -0.019(4)
C17 0.021(5) 0.016(5) 0.037(6) -0.010(4) -0.007(4) -0.004(4)
C18 0.021(5) 0.024(5) 0.034(6) -0.019(4) 0.004(4) -0.008(4)
C19 0.027(5) 0.021(5) 0.015(5) 0.002(4) -0.002(4) -0.009(4)
C20 0.016(5) 0.018(5) 0.048(6) -0.022(5) -0.004(4) -0.002(4)
C21 0.029(5) 0.020(5) 0.029(5) -0.019(4) 0.021(4) -0.020(4)
C22 0.026(5) 0.028(5) 0.022(5) -0.009(4) -0.010(4) -0.007(4)
C23 0.024(5) 0.009(4) 0.031(5) -0.015(4) -0.007(4) 0.001(4)
C24 0.024(5) 0.028(5) 0.029(5) -0.010(4) 0.005(4) -0.022(4)
C25 0.028(5) 0.023(5) 0.030(6) 0.000(4) -0.011(4) -0.011(4)
C26 0.022(5) 0.017(5) 0.055(7) -0.019(5) -0.009(5) -0.004(4)
C27 0.027(5) 0.038(6) 0.032(6) -0.026(5) 0.002(4) -0.011(4)
C28 0.033(6) 0.044(6) 0.013(5) -0.011(4) 0.007(4) -0.013(5)
C29 0.027(5) 0.011(4) 0.031(5) -0.011(4) -0.006(4) -0.004(4)
C30 0.021(5) 0.015(5) 0.047(7) -0.004(4) -0.014(5) 0.003(4)
C31 0.037(6) 0.035(6) 0.012(5) -0.003(4) -0.003(4) -0.009(5)
C32 0.040(6) 0.025(5) 0.016(5) 0.011(4) -0.012(4) -0.010(5)
C33 0.019(5) 0.023(5) 0.059(7) -0.024(5) -0.006(5) 0.004(4)
C34 0.021(5) 0.015(5) 0.038(6) -0.014(4) -0.008(4) -0.004(4)
C35 0.035(6) 0.028(5) 0.021(5) -0.005(4) 0.006(4) -0.008(5)
C36 0.036(6) 0.033(6) 0.035(6) -0.002(5) -0.029(5) -0.006(5)
C37 0.032(6) 0.061(8) 0.029(6) -0.029(6) -0.012(5) -0.007(5)
C38 0.017(5) 0.033(6) 0.056(7) -0.029(6) 0.014(5) -0.005(4)
C39 0.032(6) 0.019(5) 0.024(5) 0.002(4) -0.005(4) -0.002(4)
C40 0.034(6) 0.015(5) 0.021(5) 0.002(4) -0.009(4) 0.007(4)
C41 0.031(6) 0.040(6) 0.020(5) -0.018(5) -0.001(4) -0.008(5)
C42 0.030(6) 0.030(6) 0.045(6) -0.025(5) -0.013(5) -0.007(4)
C43 0.048(7) 0.040(6) 0.006(4) -0.005(4) -0.011(4) -0.002(5)
C44 0.017(5) 0.036(6) 0.047(7) -0.012(5) -0.020(5) -0.005(4)
C45 0.032(6) 0.031(6) 0.030(5) -0.021(5) -0.008(4) 0.002(4)
C46 0.029(5) 0.017(5) 0.038(6) -0.007(4) -0.003(4) -0.019(4)
C47 0.055(7) 0.028(5) 0.019(5) -0.012(4) -0.010(5) -0.014(5)
C48 0.032(6) 0.006(4) 0.045(6) -0.004(4) -0.016(5) 0.010(4)
C49 0.032(5) 0.018(5) 0.028(5) -0.017(4) -0.004(4) -0.009(4)
C50 0.032(6) 0.048(7) 0.032(6) -0.019(5) -0.015(5) -0.008(5)
C51 0.024(5) 0.010(4) 0.043(6) 0.000(4) -0.014(5) 0.004(4)
C52 0.022(5) 0.034(6) 0.021(5) -0.008(4) 0.004(4) -0.012(4)
C53 0.033(5) 0.028(5) 0.024(5) -0.011(4) -0.008(4) -0.018(4)
C54 0.011(5) 0.038(6) 0.049(7) -0.023(5) -0.009(4) 0.005(4)
C55 0.023(5) 0.022(5) 0.015(5) -0.002(4) 0.006(4) -0.009(4)
C56 0.023(5) 0.010(4) 0.042(6) -0.009(4) -0.011(4) 0.001(4)
C57 0.028(5) 0.032(6) 0.034(6) -0.021(5) -0.001(4) 0.000(4)
C58 0.027(5) 0.033(6) 0.024(5) -0.018(5) 0.011(4) -0.002(4)
C59 0.010(4) 0.039(6) 0.046(6) -0.020(5) -0.010(4) 0.004(4)
C60 0.017(5) 0.039(6) 0.044(6) -0.030(5) 0.006(4) 0.002(4)
C61 0.029(5) 0.018(5) 0.024(5) -0.001(4) 0.003(4) -0.010(4)
C62 0.032(5) 0.009(4) 0.034(6) -0.010(4) 0.003(4) -0.004(4)
C63 0.016(5) 0.024(5) 0.053(7) -0.017(5) -0.016(5) 0.008(4)
C64 0.014(5) 0.031(6) 0.054(7) -0.021(5) -0.016(5) 0.014(4)
C65 0.017(5) 0.026(5) 0.049(7) -0.013(5) 0.005(5) -0.010(4)
C66 0.042(7) 0.053(7) 0.027(6) -0.023(5) -0.012(5) -0.008(5)
C67 0.040(6) 0.040(6) 0.019(5) -0.011(4) -0.017(4) -0.009(5)
C68 0.033(6) 0.035(6) 0.017(5) 0.002(4) -0.013(4) 0.001(5)
C69 0.026(5) 0.029(5) 0.040(6) -0.018(5) -0.018(5) 0.000(4)
C70 0.010(5) 0.046(7) 0.046(7) -0.019(6) -0.005(4) -0.003(4)
C71 0.017(5) 0.027(5) 0.048(7) -0.013(5) 0.002(4) -0.009(4)
C72 0.030(5) 0.013(5) 0.038(6) -0.001(4) -0.008(5) -0.015(4)
C73 0.024(5) 0.006(4) 0.027(5) 0.000(4) -0.002(4) -0.009(3)
C74 0.017(5) 0.032(6) 0.039(6) -0.016(5) -0.004(4) -0.012(4)
C75 0.023(5) 0.020(5) 0.039(6) -0.002(4) -0.016(4) -0.011(4)
C76 0.023(5) 0.017(5) 0.043(6) -0.021(5) -0.004(4) 0.006(4)
C77 0.031(6) 0.025(5) 0.032(6) -0.005(4) -0.024(5) 0.006(4)
C78 0.034(6) 0.022(5) 0.030(5) -0.021(4) 0.003(4) -0.007(4)
C79 0.022(5) 0.018(5) 0.031(5) -0.010(4) -0.002(4) -0.008(4)
C80 0.035(6) 0.021(5) 0.025(5) 0.003(4) -0.025(4) -0.005(4)
C81 0.013(5) 0.024(5) 0.050(7) -0.021(5) 0.005(4) 0.010(4)
C82 0.026(5) 0.013(4) 0.034(6) -0.013(4) -0.002(4) 0.006(4)
C83 0.018(5) 0.027(6) 0.050(7) -0.019(5) -0.002(5) -0.001(4)
C84 0.037(6) 0.030(6) 0.022(5) -0.010(4) 0.019(5) -0.010(5)
C85 0.021(5) 0.035(6) 0.037(6) -0.013(5) -0.019(4) -0.005(4)
C86 0.023(5) 0.017(5) 0.042(6) -0.001(4) -0.017(5) 0.011(4)
C87 0.039(6) 0.036(6) 0.041(6) -0.024(5) -0.015(5) -0.011(5)

loop_
_atom_type_symbol
_atom_type_description
_atom_type_scat_dispersion_real
_atom_type_scat_dispersion_imag
_atom_type_scat_source
C C 0.0033 0.0016 'International Tables Vol C Tables 4.2.6.8 and 6.1.1.4'
H H 0.0000 0.0000 'International Tables Vol C Tables 4.2.6.8 and 6.1.1.4'
N N 0.0061 0.0033 'International Tables Vol C Tables 4.2.6.8 and 6.1.1.4'
S S 0.1246 0.1234 'International Tables Vol C Tables 4.2.6.8 and 6.1.1.4'
Pd Pd -0.9988 1.0072 'International Tables Vol C Tables 4.2.6.8 and 6.1.1.4'
Cr Cr 0.3209 0.6236 'International Tables Vol C Tables 4.2.6.8 and 6.1.1.4'

loop_
_geom_angle_atom_site_label_1
_geom_angle_atom_site_label_2
_geom_angle_atom_site_label_3
_geom_angle
_geom_angle_site_symmetry_1
_geom_angle_site_symmetry_3
S2 Pd1 S2 179.999(1) . 2_855
S2 Pd1 S1 103.70(8) . 2_855
S2 Pd1 S1 76.30(8) 2_855 2_855
S2 Pd1 S1 76.30(8) . .
S2 Pd1 S1 103.70(8) 2_855 .
S1 Pd1 S1 179.999(2) 2_855 .
C23 Cr1 C17 95.2(3) . .
C23 Cr1 C16 110.9(4) . .
C17 Cr1 C16 38.4(4) . .
C23 Cr1 C18 106.1(3) . .
C17 Cr1 C18 38.7(4) . .
C16 Cr1 C18 69.8(4) . .
C23 Cr1 C24 38.4(4) . .
C17 Cr1 C24 108.8(4) . .
C16 Cr1 C24 141.6(4) . .
C18 Cr1 C24 94.2(4) . .
C23 Cr1 C25 69.5(4) . .
C17 Cr1 C25 141.5(4) . .
C16 Cr1 C25 179.5(4) . .
C18 Cr1 C25 109.9(4) . .
C24 Cr1 C25 38.7(4) . .
C23 Cr1 C22 37.8(4) . .
C17 Cr1 C22 108.3(4) . .
C16 Cr1 C22 98.9(4) . .
C18 Cr1 C22 137.4(4) . .
C24 Cr1 C22 68.9(4) . .
C25 Cr1 C22 81.6(4) . .
C23 Cr1 C27 68.7(3) . .
C17 Cr1 C27 139.7(4) . .
C16 Cr1 C27 111.4(4) . .
C18 Cr1 C27 174.8(4) . .
C24 Cr1 C27 81.8(4) . .
C25 Cr1 C27 68.9(4) . .
C22 Cr1 C27 37.9(4) . .
C23 Cr1 C26 81.7(3) . .
C17 Cr1 C26 176.8(4) . .
C16 Cr1 C26 141.9(4) . .
C18 Cr1 C26 143.3(4) . .
C24 Cr1 C26 69.4(4) . .
C25 Cr1 C26 38.3(4) . .
C22 Cr1 C26 68.7(4) . .
C27 Cr1 C26 38.0(4) . .
C23 Cr1 C19 137.9(4) . .
C17 Cr1 C19 69.0(4) . .
C16 Cr1 C19 81.2(4) . .
C18 Cr1 C19 38.4(4) . .
C24 Cr1 C19 108.2(4) . .
C25 Cr1 C19 98.3(4) . .
C22 Cr1 C19 175.4(4) . .
C27 Cr1 C19 146.2(4) . .
C26 Cr1 C19 114.0(4) . .
C23 Cr1 C20 175.2(3) . .
C17 Cr1 C20 81.8(4) . .
C16 Cr1 C20 69.0(4) . .
C18 Cr1 C20 69.2(3) . .
C24 Cr1 C20 139.1(4) . .
C25 Cr1 C20 110.6(4) . .
C22 Cr1 C20 146.8(4) . .
C27 Cr1 C20 116.0(4) . .
C26 Cr1 C20 101.3(4) . .
C19 Cr1 C20 37.4(4) . .
C23 Cr1 C21 142.5(4) . .
C17 Cr1 C21 68.8(4) . .
C16 Cr1 C21 37.1(4) . .
C18 Cr1 C21 82.8(3) . .
C24 Cr1 C21 177.1(4) . .
C25 Cr1 C21 142.6(4) . .
C22 Cr1 C21 113.3(4) . .
C27 Cr1 C21 101.2(4) . .
C26 Cr1 C21 113.0(4) . .
C19 Cr1 C21 69.5(4) . .
C20 Cr1 C21 39.6(4) . .
C1 S1 Pd1 85.0(3) . .
C1 S2 Pd1 86.0(3) . .
C1 N1 C2 122.1(7) . .
C1 N1 C9 119.2(7) . .
C2 N1 C9 118.5(7) . .
N1 C1 S2 123.0(7) . .
N1 C1 S1 124.3(7) . .
S2 C1 S1 112.7(5) . .
N1 C2 C3 110.3(7) . .
C8 C3 C4 118.8(8) . .
C8 C3 C2 120.3(8) . .
C4 C3 C2 120.8(8) . .
C5 C4 C3 120.7(8) . .
C6 C5 C4 119.5(9) . .
C7 C6 C5 120.1(9) . .
C6 C7 C8 121.0(9) . .
C3 C8 C7 119.8(8) . .
N1 C9 C10 112.4(7) . .
C11 C10 C15 118.7(8) . .
C11 C10 C9 121.6(8) . .
C15 C10 C9 119.6(7) . .
C12 C11 C10 120.2(9) . .
C11 C12 C13 120.3(9) . .
C12 C13 C14 120.1(8) . .
C15 C14 C13 119.1(8) . .
C14 C15 C10 121.6(8) . .
C21 C16 C17 122.4(9) . .
C21 C16 Cr1 73.1(6) . .
C17 C16 Cr1 70.6(5) . .
C16 C17 C18 120.4(9) . .
C16 C17 Cr1 71.0(6) . .
C18 C17 Cr1 71.1(5) . .
C17 C18 C19 118.3(9) . .
C17 C18 Cr1 70.2(5) . .
C19 C18 Cr1 71.5(5) . .
C20 C19 C18 121.6(9) . .
C20 C19 Cr1 71.6(6) . .
C18 C19 Cr1 70.1(5) . .
C19 C20 C21 119.5(8) . .
C19 C20 Cr1 70.9(5) . .
C21 C20 Cr1 70.4(5) . .
C16 C21 C20 117.8(8) . .
C16 C21 Cr1 69.8(5) . .
C20 C21 Cr1 70.0(5) . .
C23 C22 C27 119.4(9) . .
C23 C22 Cr1 68.9(5) . .
C27 C22 Cr1 71.1(5) . .
C22 C23 C24 122.4(9) . .
C22 C23 Cr1 73.3(6) . .
C24 C23 Cr1 72.7(5) . .
C23 C24 C25 118.2(9) . .
C23 C24 Cr1 68.8(5) . .
C25 C24 Cr1 70.7(5) . .
C26 C25 C24 119.7(9) . .
C26 C25 Cr1 71.1(6) . .
C24 C25 Cr1 70.6(5) . .
C27 C26 C25 119.9(9) . .
C27 C26 Cr1 71.0(5) . .
C25 C26 Cr1 70.6(6) . .
C22 C27 C26 120.3(9) . .
C22 C27 Cr1 71.0(5) . .
C26 C27 Cr1 71.1(5) . .
C55 C28 C43 119.2(10) . .
C55 C28 C58 119.2(9) . .
C43 C28 C58 109.1(9) . .
C73 C29 C49 119.6(8) . .
C73 C29 C62 119.1(9) . .
C49 C29 C62 109.9(8) . .
C63 C30 C80 121.7(9) . .
C63 C30 C51 119.2(10) . .
C80 C30 C51 106.8(9) . .
C32 C31 C35 119.9(10) . .
C32 C31 C47 119.4(10) . .
C35 C31 C47 108.2(9) . .
C80 C32 C31 120.9(10) . .
C80 C32 C39 108.8(10) . .
C31 C32 C39 119.4(10) . .
C82 C33 C63 120.2(10) . .
C82 C33 C60 119.6(10) . .
C63 C33 C60 108.9(9) . .
C46 C34 C42 121.4(9) . .
C46 C34 C56 119.2(9) . .
C42 C34 C56 107.5(8) . .
C52 C35 C31 120.6(10) . .
C52 C35 C84 118.4(10) . .
C31 C35 C84 108.8(10) . .
C80 C36 C67 119.6(10) . .
C80 C36 C85 120.5(10) . .
C67 C36 C85 108.1(9) . .
C66 C37 C50 121.7(11) . .
C66 C37 C87 118.0(11) . .
C50 C37 C87 108.0(10) . .
C84 C38 C70 121.1(10) . .
C84 C38 C81 119.1(10) . .
C70 C38 C81 107.3(11) . .
C72 C39 C32 120.1(10) . .
C72 C39 C51 119.4(10) . .
C32 C39 C51 107.4(9) . .
C61 C40 C48 121.0(9) . .
C61 C40 C68 118.5(9) . .
C48 C40 C68 108.3(9) . .
C78 C41 C47 119.6(9) . .
C78 C41 C84 119.2(9) . .
C47 C41 C84 109.0(9) . .
C87 C42 C57 121.8(10) . .
C87 C42 C34 118.8(10) . .
C57 C42 C34 108.2(9) . .
C68 C43 C28 122.2(10) . .
C68 C43 C66 119.5(10) . .
C28 C43 C66 107.1(9) . .
C54 C44 C50 120.1(10) . .
C54 C44 C69 118.7(10) . .
C50 C44 C69 108.8(10) . .
C57 C45 C58 119.7(9) . .
C57 C45 C66 119.5(10) . .
C58 C45 C66 108.0(9) . .
C34 C46 C74 119.5(9) . .
C34 C46 C72 119.4(9) . .
C74 C46 C72 108.5(9) . .
C67 C47 C41 122.5(10) . .
C67 C47 C31 118.7(10) . .
C41 C47 C31 107.6(9) . .
C62 C48 C40 119.6(9) . .
C62 C48 C86 120.1(10) . .
C40 C48 C86 108.0(9) . .
C53 C49 C78 121.6(9) . .
C53 C49 C29 119.4(9) . .
C78 C49 C29 106.1(8) . .
C77 C50 C44 120.5(10) . .
C77 C50 C37 119.3(10) . .
C44 C50 C37 108.6(10) . .
C56 C51 C39 120.9(9) . .
C56 C51 C30 120.2(10) . .
C39 C51 C30 107.6(9) . .
C35 C52 C72 119.2(9) . .
C35 C52 C71 120.9(10) . .
C72 C52 C71 108.6(9) . .
C49 C53 C75 121.4(9) . .
C49 C53 C67 119.6(9) . .
C75 C53 C67 108.1(9) . .
C44 C54 C64 119.6(10) . .
C44 C54 C70 119.8(10) . .
C64 C54 C70 107.9(10) . .
C28 C55 C61 119.3(9) . .
C28 C55 C65 119.8(9) . .
C61 C55 C65 109.2(9) . .
C51 C56 C82 120.2(9) . .
C51 C56 C34 119.8(9) . .
C82 C56 C34 107.0(8) . .
C45 C57 C42 119.0(10) . .
C45 C57 C82 119.4(10) . .
C42 C57 C82 109.2(9) . .
C60 C58 C45 120.8(10) . .
C60 C58 C28 119.7(9) . .
C45 C58 C28 107.6(9) . .
C85 C59 C83 122.6(10) . .
C85 C59 C63 118.8(10) . .
C83 C59 C63 106.8(9) . .
C58 C60 C83 120.7(10) . .
C58 C60 C33 119.5(10) . .
C83 C60 C33 107.4(10) . .
C40 C61 C73 120.7(9) . .
C40 C61 C55 121.0(9) . .
C73 C61 C55 106.2(8) . .
C48 C62 C29 121.1(9) . .
C48 C62 C76 120.2(9) . .
C29 C62 C76 106.1(9) . .
C30 C63 C33 121.0(10) . .
C30 C63 C59 119.9(10) . .
C33 C63 C59 107.7(9) . .
C86 C64 C81 120.4(10) . .
C86 C64 C54 119.1(10) . .
C81 C64 C54 109.3(10) . .
C83 C65 C79 119.9(10) . .
C83 C65 C55 120.4(10) . .
C79 C65 C55 107.2(9) . .
C37 C66 C45 121.7(11) . .
C37 C66 C43 119.0(11) . .
C45 C66 C43 108.1(9) . .
C47 C67 C36 121.5(10) . .
C47 C67 C53 118.0(10) . .
C36 C67 C53 107.7(9) . .
C43 C68 C77 120.5(10) . .
C43 C68 C40 119.8(9) . .
C77 C68 C40 107.3(9) . .
C74 C69 C44 120.7(10) . .
C74 C69 C87 119.4(9) . .
C44 C69 C87 108.1(10) . .
C71 C70 C38 120.3(10) . .
C71 C70 C54 120.5(11) . .
C38 C70 C54 107.8(10) . .
C70 C71 C74 121.0(11) . .
C70 C71 C52 119.5(10) . .
C74 C71 C52 107.4(9) . .
C39 C72 C52 120.7(9) . .
C39 C72 C46 121.2(10) . .
C52 C72 C46 107.1(9) . .
C29 C73 C79 119.9(9) . .
C29 C73 C61 118.6(9) . .
C79 C73 C61 109.7(8) . .
C69 C74 C46 119.5(9) . .
C69 C74 C71 119.2(9) . .
C46 C74 C71 108.4(9) . .
C79 C75 C53 120.7(9) . .
C79 C75 C85 118.4(9) . .
C53 C75 C85 108.0(9) . .
C81 C76 C78 121.8(10) . .
C81 C76 C62 118.6(10) . .
C78 C76 C62 107.8(9) . .
C50 C77 C86 119.5(10) . .
C50 C77 C68 119.9(10) . .
C86 C77 C68 108.5(9) . .
C41 C78 C76 119.1(9) . .
C41 C78 C49 118.7(9) . .
C76 C78 C49 110.0(9) . .
C75 C79 C73 119.0(9) . .
C75 C79 C65 121.3(9) . .
C73 C79 C65 107.7(9) . .
C32 C80 C36 119.8(10) . .
C32 C80 C30 109.2(9) . .
C36 C80 C30 118.4(10) . .
C76 C81 C64 121.5(10) . .
C76 C81 C38 119.0(10) . .
C64 C81 C38 107.6(9) . .
C33 C82 C57 120.9(10) . .
C33 C82 C56 119.2(10) . .
C57 C82 C56 108.1(9) . .
C65 C83 C59 119.1(10) . .
C65 C83 C60 120.2(10) . .
C59 C83 C60 109.2(10) . .
C38 C84 C41 121.8(10) . .
C38 C84 C35 119.7(10) . .
C41 C84 C35 106.4(10) . .
C59 C85 C36 120.6(10) . .
C59 C85 C75 118.6(10) . .
C36 C85 C75 108.0(9) . .
C64 C86 C77 121.2(10) . .
C64 C86 C48 119.1(10) . .
C77 C86 C48 107.9(9) . .
C42 C87 C69 121.4(10) . .
C42 C87 C37 120.1(10) . .
C69 C87 C37 106.4(9) . .

loop_
_geom_bond_atom_site_label_1
_geom_bond_atom_site_label_2
_geom_bond_distance
_geom_bond_site_symmetry_2
Pd1 S2 2.315(2) .
Pd1 S2 2.315(2) 2_855
Pd1 S1 2.333(2) 2_855
Pd1 S1 2.333(2) .
Cr1 C23 2.099(9) .
Cr1 C17 2.130(9) .
Cr1 C16 2.134(9) .
Cr1 C18 2.143(9) .
Cr1 C24 2.149(9) .
Cr1 C25 2.150(10) .
Cr1 C22 2.154(9) .
Cr1 C27 2.156(9) .
Cr1 C26 2.157(9) .
Cr1 C19 2.161(10) .
Cr1 C20 2.170(9) .
Cr1 C21 2.176(9) .
S1 C1 1.735(9) .
S2 C1 1.715(9) .
N1 C1 1.334(11) .
N1 C2 1.459(11) .
N1 C9 1.474(11) .
C2 C3 1.512(11) .
C3 C8 1.386(13) .
C3 C4 1.406(12) .
C4 C5 1.384(13) .
C5 C6 1.383(14) .
C6 C7 1.370(14) .
C7 C8 1.390(13) .
C9 C10 1.508(12) .
C10 C11 1.399(12) .
C10 C15 1.402(12) .
C11 C12 1.382(13) .
C12 C13 1.394(13) .
C13 C14 1.401(14) .
C14 C15 1.372(13) .
C16 C21 1.374(14) .
C16 C17 1.404(14) .
C17 C18 1.415(14) .
C18 C19 1.416(14) .
C19 C20 1.390(14) .
C20 C21 1.472(15) .
C22 C23 1.380(13) .
C22 C27 1.400(14) .
C23 C24 1.399(14) .
C24 C25 1.424(14) .
C25 C26 1.412(15) .
C26 C27 1.403(15) .
C28 C55 1.404(14) .
C28 C43 1.413(15) .
C28 C58 1.466(15) .
C29 C73 1.419(14) .
C29 C49 1.456(14) .
C29 C62 1.457(14) .
C30 C63 1.383(16) .
C30 C80 1.444(15) .
C30 C51 1.459(14) .
C31 C32 1.418(16) .
C31 C35 1.419(15) .
C31 C47 1.466(15) .
C32 C80 1.411(15) .
C32 C39 1.439(15) .
C33 C82 1.393(14) .
C33 C63 1.429(16) .
C33 C60 1.449(16) .
C34 C46 1.393(14) .
C34 C42 1.453(15) .
C34 C56 1.482(13) .
C35 C52 1.393(15) .
C35 C84 1.473(15) .
C36 C80 1.413(14) .
C36 C67 1.441(16) .
C36 C85 1.453(16) .
C37 C66 1.384(16) .
C37 C50 1.437(16) .
C37 C87 1.480(17) .
C38 C84 1.372(17) .
C38 C70 1.447(16) .
C38 C81 1.470(16) .
C39 C72 1.372(14) .
C39 C51 1.455(15) .
C40 C61 1.383(15) .
C40 C48 1.433(15) .
C40 C68 1.464(16) .
C41 C78 1.407(15) .
C41 C47 1.436(15) .
C41 C84 1.454(15) .
C42 C87 1.364(15) .
C42 C57 1.435(15) .
C43 C68 1.380(15) .
C43 C66 1.476(16) .
C44 C54 1.424(15) .
C44 C50 1.427(16) .
C44 C69 1.447(15) .
C45 C57 1.407(15) .
C45 C58 1.435(15) .
C45 C66 1.442(15) .
C46 C74 1.447(14) .
C46 C72 1.464(15) .
C47 C67 1.385(16) .
C48 C62 1.381(15) .
C48 C86 1.471(15) .
C49 C53 1.378(14) .
C49 C78 1.455(14) .
C50 C77 1.393(15) .
C51 C56 1.375(15) .
C52 C72 1.454(14) .
C52 C71 1.463(15) .
C53 C75 1.427(15) .
C53 C67 1.483(14) .
C54 C64 1.432(15) .
C54 C70 1.453(16) .
C55 C61 1.463(14) .
C55 C65 1.464(15) .
C56 C82 1.459(14) .
C57 C82 1.440(15) .
C58 C60 1.399(16) .
C59 C85 1.394(15) .
C59 C83 1.440(16) .
C59 C63 1.478(15) .
C60 C83 1.440(15) .
C61 C73 1.454(14) .
C62 C76 1.484(14) .
C64 C86 1.410(16) .
C64 C81 1.423(16) .
C65 C83 1.380(15) .
C65 C79 1.458(14) .
C68 C77 1.460(15) .
C69 C74 1.406(15) .
C69 C87 1.458(16) .
C70 C71 1.365(15) .
C71 C74 1.453(15) .
C73 C79 1.451(13) .
C75 C79 1.403(14) .
C75 C85 1.471(14) .
C76 C81 1.394(14) .
C76 C78 1.432(15) .
C77 C86 1.431(15) .

loop_
_geom_torsion_atom_site_label_1
_geom_torsion_atom_site_label_2
_geom_torsion_atom_site_label_3
_geom_torsion_atom_site_label_4
_geom_torsion
_geom_torsion_site_symmetry_1
S2 Pd1 S1 C1 -1.5(3) .
S2 Pd1 S1 C1 178.5(3) 2_855
S1 Pd1 S1 C1 -153(42) 2_855
S2 Pd1 S2 C1 177(36) 2_855
S1 Pd1 S2 C1 -178.5(3) 2_855
S1 Pd1 S2 C1 1.5(3) .
C2 N1 C1 S2 -170.5(6) .
C9 N1 C1 S2 4.4(11) .
C2 N1 C1 S1 8.0(12) .
C9 N1 C1 S1 -177.1(6) .
Pd1 S2 C1 N1 176.5(7) .
Pd1 S2 C1 S1 -2.1(4) .
Pd1 S1 C1 N1 -176.5(7) .
Pd1 S1 C1 S2 2.1(4) .
C1 N1 C2 C3 100.1(9) .
C9 N1 C2 C3 -74.9(9) .
N1 C2 C3 C8 141.5(8) .
N1 C2 C3 C4 -41.5(11) .
C8 C3 C4 C5 1.7(13) .
C2 C3 C4 C5 -175.3(8) .
C3 C4 C5 C6 -2.3(13) .
C4 C5 C6 C7 1.7(14) .
C5 C6 C7 C8 -0.4(15) .
C4 C3 C8 C7 -0.4(13) .
C2 C3 C8 C7 176.6(8) .
C6 C7 C8 C3 -0.2(14) .
C1 N1 C9 C10 75.1(10) .
C2 N1 C9 C10 -109.8(8) .
N1 C9 C10 C11 26.3(11) .
N1 C9 C10 C15 -156.9(8) .
C15 C10 C11 C12 -0.4(13) .
C9 C10 C11 C12 176.4(8) .
C10 C11 C12 C13 1.3(14) .
C11 C12 C13 C14 -2.5(14) .
C12 C13 C14 C15 2.9(14) .
C13 C14 C15 C10 -2.0(14) .
C11 C10 C15 C14 0.7(13) .
C9 C10 C15 C14 -176.1(8) .
C23 Cr1 C16 C21 -154.4(6) .
C17 Cr1 C16 C21 134.5(9) .
C18 Cr1 C16 C21 105.4(6) .
C24 Cr1 C16 C21 175.7(6) .
C25 Cr1 C16 C21 57(54) .
C22 Cr1 C16 C21 -117.2(6) .
C27 Cr1 C16 C21 -80.0(6) .
C26 Cr1 C16 C21 -50.6(9) .
C19 Cr1 C16 C21 67.4(6) .
C20 Cr1 C16 C21 30.7(6) .
C23 Cr1 C16 C17 71.0(6) .
C18 Cr1 C16 C17 -29.1(6) .
C24 Cr1 C16 C17 41.2(9) .
C25 Cr1 C16 C17 -77(54) .
C22 Cr1 C16 C17 108.3(6) .
C27 Cr1 C16 C17 145.5(6) .
C26 Cr1 C16 C17 174.9(6) .
C19 Cr1 C16 C17 -67.1(6) .
C20 Cr1 C16 C17 -103.8(6) .
C21 Cr1 C16 C17 -134.5(9) .
C21 C16 C17 C18 -0.7(14) .
Cr1 C16 C17 C18 53.2(8) .
C21 C16 C17 Cr1 -53.9(8) .
C23 Cr1 C17 C16 -117.5(6) .
C18 Cr1 C17 C16 133.1(8) .
C24 Cr1 C17 C16 -154.4(6) .
C25 Cr1 C17 C16 179.2(6) .
C22 Cr1 C17 C16 -81.1(6) .
C27 Cr1 C17 C16 -54.7(8) .
C26 Cr1 C17 C16 -98(7) .
C19 Cr1 C17 C16 102.8(6) .
C20 Cr1 C17 C16 66.3(6) .
C21 Cr1 C17 C16 27.5(6) .
C23 Cr1 C17 C18 109.4(6) .
C16 Cr1 C17 C18 -133.1(8) .
C24 Cr1 C17 C18 72.5(6) .
C25 Cr1 C17 C18 46.1(8) .
C22 Cr1 C17 C18 145.8(5) .
C27 Cr1 C17 C18 172.2(6) .
C26 Cr1 C17 C18 129(7) .
C19 Cr1 C17 C18 -30.3(5) .
C20 Cr1 C17 C18 -66.8(6) .
C21 Cr1 C17 C18 -105.6(6) .
C16 C17 C18 C19 1.6(13) .
Cr1 C17 C18 C19 54.8(8) .
C16 C17 C18 Cr1 -53.1(8) .
C23 Cr1 C18 C17 -77.9(6) .
C16 Cr1 C18 C17 28.9(6) .
C24 Cr1 C18 C17 -115.1(6) .
C25 Cr1 C18 C17 -151.5(6) .
C22 Cr1 C18 C17 -52.0(8) .
C27 Cr1 C18 C17 -76(5) .
C26 Cr1 C18 C17 -175.8(6) .
C19 Cr1 C18 C17 130.7(8) .
C20 Cr1 C18 C17 103.3(6) .
C21 Cr1 C18 C17 64.8(6) .
C23 Cr1 C18 C19 151.4(5) .
C17 Cr1 C18 C19 -130.7(8) .
C16 Cr1 C18 C19 -101.7(6) .
C24 Cr1 C18 C19 114.2(6) .
C25 Cr1 C18 C19 77.9(6) .
C22 Cr1 C18 C19 177.3(5) .
C27 Cr1 C18 C19 154(4) .
C26 Cr1 C18 C19 53.5(8) .
C20 Cr1 C18 C19 -27.4(5) .
C21 Cr1 C18 C19 -65.8(6) .
C17 C18 C19 C20 -2.2(14) .
Cr1 C18 C19 C20 52.0(8) .
C17 C18 C19 Cr1 -54.1(7) .
C23 Cr1 C19 C20 -178.3(6) .
C17 Cr1 C19 C20 -104.5(6) .
C16 Cr1 C19 C20 -66.7(6) .
C18 Cr1 C19 C20 -135.0(8) .
C24 Cr1 C19 C20 151.8(6) .
C25 Cr1 C19 C20 113.2(6) .
C22 Cr1 C19 C20 -159(4) .
C27 Cr1 C19 C20 49.1(9) .
C26 Cr1 C19 C20 76.7(6) .
C21 Cr1 C19 C20 -30.1(6) .
C23 Cr1 C19 C18 -43.3(8) .
C17 Cr1 C19 C18 30.5(6) .
C16 Cr1 C19 C18 68.4(6) .
C24 Cr1 C19 C18 -73.2(6) .
C25 Cr1 C19 C18 -111.7(6) .
C22 Cr1 C19 C18 -24(5) .
C27 Cr1 C19 C18 -175.9(7) .
C26 Cr1 C19 C18 -148.2(6) .
C20 Cr1 C19 C18 135.0(8) .
C21 Cr1 C19 C18 104.9(6) .
C18 C19 C20 C21 1.7(13) .
Cr1 C19 C20 C21 53.0(7) .
C18 C19 C20 Cr1 -51.3(8) .
C23 Cr1 C20 C19 14(5) .
C17 Cr1 C20 C19 65.9(6) .
C16 Cr1 C20 C19 103.5(6) .
C18 Cr1 C20 C19 28.0(6) .
C24 Cr1 C20 C19 -43.4(8) .
C25 Cr1 C20 C19 -76.2(6) .
C22 Cr1 C20 C19 176.9(6) .
C27 Cr1 C20 C19 -152.1(6) .
C26 Cr1 C20 C19 -115.0(6) .
C21 Cr1 C20 C19 132.5(8) .
C23 Cr1 C20 C21 -119(4) .
C17 Cr1 C20 C21 -66.5(5) .
C16 Cr1 C20 C21 -29.0(5) .
C18 Cr1 C20 C21 -104.5(6) .
C24 Cr1 C20 C21 -175.9(6) .
C25 Cr1 C20 C21 151.3(5) .
C22 Cr1 C20 C21 44.5(9) .
C27 Cr1 C20 C21 75.4(6) .
C26 Cr1 C20 C21 112.6(5) .
C19 Cr1 C20 C21 -132.5(8) .
C17 C16 C21 C20 0.2(13) .
Cr1 C16 C21 C20 -52.6(7) .
C17 C16 C21 Cr1 52.8(8) .
C19 C20 C21 C16 -0.7(12) .
Cr1 C20 C21 C16 52.5(7) .
C19 C20 C21 Cr1 -53.2(8) .
C23 Cr1 C21 C16 41.5(8) .
C17 Cr1 C21 C16 -28.4(6) .
C18 Cr1 C21 C16 -65.7(6) .
C24 Cr1 C21 C16 -66(8) .
C25 Cr1 C21 C16 -179.3(6) .
C22 Cr1 C21 C16 73.1(6) .
C27 Cr1 C21 C16 110.9(6) .
C26 Cr1 C21 C16 148.8(6) .
C19 Cr1 C21 C16 -103.0(6) .
C20 Cr1 C21 C16 -131.6(8) .
C23 Cr1 C21 C20 173.1(5) .
C17 Cr1 C21 C20 103.2(6) .
C16 Cr1 C21 C20 131.6(8) .
C18 Cr1 C21 C20 65.8(5) .
C24 Cr1 C21 C20 66(8) .
C25 Cr1 C21 C20 -47.8(8) .
C22 Cr1 C21 C20 -155.3(5) .
C27 Cr1 C21 C20 -117.6(5) .
C26 Cr1 C21 C20 -79.7(6) .
C19 Cr1 C21 C20 28.6(5) .
C17 Cr1 C22 C23 -74.4(6) .
C16 Cr1 C22 C23 -112.9(6) .
C18 Cr1 C22 C23 -43.2(8) .
C24 Cr1 C22 C23 29.3(5) .
C25 Cr1 C22 C23 67.2(6) .
C27 Cr1 C22 C23 133.4(9) .
C26 Cr1 C22 C23 104.6(6) .
C19 Cr1 C22 C23 -22(5) .
C20 Cr1 C22 C23 -177.8(6) .
C21 Cr1 C22 C23 -148.7(5) .
C23 Cr1 C22 C27 -133.4(9) .
C17 Cr1 C22 C27 152.1(6) .
C16 Cr1 C22 C27 113.7(6) .
C18 Cr1 C22 C27 -176.6(6) .
C24 Cr1 C22 C27 -104.2(7) .
C25 Cr1 C22 C27 -66.3(6) .
C26 Cr1 C22 C27 -28.9(6) .
C19 Cr1 C22 C27 -155(4) .
C20 Cr1 C22 C27 48.8(9) .
C21 Cr1 C22 C27 77.9(7) .
C27 C22 C23 C24 -4.1(14) .
Cr1 C22 C23 C24 -56.1(8) .
C27 C22 C23 Cr1 52.0(8) .
C17 Cr1 C23 C22 113.3(6) .
C16 Cr1 C23 C22 77.1(6) .
C18 Cr1 C23 C22 151.1(6) .
C24 Cr1 C23 C22 -132.8(8) .
C25 Cr1 C23 C22 -103.2(6) .
C27 Cr1 C23 C22 -28.6(6) .
C26 Cr1 C23 C22 -65.6(6) .
C19 Cr1 C23 C22 177.5(6) .
C20 Cr1 C23 C22 165(4) .
C21 Cr1 C23 C22 51.7(8) .
C17 Cr1 C23 C24 -113.9(6) .
C16 Cr1 C23 C24 -150.1(6) .
C18 Cr1 C23 C24 -76.1(6) .
C25 Cr1 C23 C24 29.6(6) .
C22 Cr1 C23 C24 132.8(8) .
C27 Cr1 C23 C24 104.2(6) .
C26 Cr1 C23 C24 67.2(6) .
C19 Cr1 C23 C24 -49.7(7) .
C20 Cr1 C23 C24 -62(5) .
C21 Cr1 C23 C24 -175.5(6) .
C22 C23 C24 C25 3.9(13) .
Cr1 C23 C24 C25 -52.5(7) .
C22 C23 C24 Cr1 56.3(8) .
C17 Cr1 C24 C23 74.1(6) .
C16 Cr1 C24 C23 48.5(8) .
C18 Cr1 C24 C23 110.8(6) .
C25 Cr1 C24 C23 -132.2(8) .
C22 Cr1 C24 C23 -28.8(5) .
C27 Cr1 C24 C23 -65.8(6) .
C26 Cr1 C24 C23 -103.1(6) .
C19 Cr1 C24 C23 147.4(5) .
C20 Cr1 C24 C23 173.5(5) .
C21 Cr1 C24 C23 111(8) .
C23 Cr1 C24 C25 132.2(8) .
C17 Cr1 C24 C25 -153.7(6) .
C16 Cr1 C24 C25 -179.3(6) .
C18 Cr1 C24 C25 -117.0(6) .
C22 Cr1 C24 C25 103.4(6) .
C27 Cr1 C24 C25 66.4(6) .
C26 Cr1 C24 C25 29.2(6) .
C19 Cr1 C24 C25 -80.4(6) .
C20 Cr1 C24 C25 -54.3(8) .
C21 Cr1 C24 C25 -117(8) .
C23 C24 C25 C26 -1.8(13) .
Cr1 C24 C25 C26 -53.4(8) .
C23 C24 C25 Cr1 51.6(7) .
C23 Cr1 C25 C26 103.1(6) .
C17 Cr1 C25 C26 174.9(6) .
C16 Cr1 C25 C26 -108(54) .
C18 Cr1 C25 C26 -156.5(6) .
C24 Cr1 C25 C26 132.5(9) .
C22 Cr1 C25 C26 66.0(6) .
C27 Cr1 C25 C26 28.9(6) .
C19 Cr1 C25 C26 -118.6(6) .
C20 Cr1 C25 C26 -82.0(6) .
C21 Cr1 C25 C26 -51.8(9) .
C23 Cr1 C25 C24 -29.4(6) .
C17 Cr1 C25 C24 42.3(9) .
C16 Cr1 C25 C24 119(54) .
C18 Cr1 C25 C24 70.9(6) .
C22 Cr1 C25 C24 -66.6(6) .
C27 Cr1 C25 C24 -103.6(6) .
C26 Cr1 C25 C24 -132.5(9) .
C19 Cr1 C25 C24 108.8(6) .
C20 Cr1 C25 C24 145.4(6) .
C21 Cr1 C25 C24 175.7(6) .
C24 C25 C26 C27 0.1(14) .
Cr1 C25 C26 C27 -53.1(8) .
C24 C25 C26 Cr1 53.2(8) .
C23 Cr1 C26 C27 65.7(6) .
C17 Cr1 C26 C27 46(8) .
C16 Cr1 C26 C27 -47.9(9) .
C18 Cr1 C26 C27 171.6(6) .
C24 Cr1 C26 C27 103.4(6) .
C25 Cr1 C26 C27 132.8(9) .
C22 Cr1 C26 C27 28.8(6) .
C19 Cr1 C26 C27 -155.2(6) .
C20 Cr1 C26 C27 -118.1(6) .
C21 Cr1 C26 C27 -78.4(7) .
C23 Cr1 C26 C25 -67.2(6) .
C17 Cr1 C26 C25 -87(8) .
C16 Cr1 C26 C25 179.2(6) .
C18 Cr1 C26 C25 38.8(9) .
C24 Cr1 C26 C25 -29.5(6) .
C22 Cr1 C26 C25 -104.0(6) .
C27 Cr1 C26 C25 -132.8(9) .
C19 Cr1 C26 C25 71.9(6) .
C20 Cr1 C26 C25 109.0(6) .
C21 Cr1 C26 C25 148.8(6) .
C23 C22 C27 C26 2.2(14) .
Cr1 C22 C27 C26 53.2(8) .
C23 C22 C27 Cr1 -51.0(8) .
C25 C26 C27 C22 -0.2(14) .
Cr1 C26 C27 C22 -53.2(8) .
C25 C26 C27 Cr1 52.9(8) .
C23 Cr1 C27 C22 28.6(6) .
C17 Cr1 C27 C22 -43.4(9) .
C16 Cr1 C27 C22 -76.4(6) .
C18 Cr1 C27 C22 26(5) .
C24 Cr1 C27 C22 66.1(6) .
C25 Cr1 C27 C22 103.9(6) .
C26 Cr1 C27 C22 133.1(9) .
C19 Cr1 C27 C22 176.5(6) .
C20 Cr1 C27 C22 -152.7(6) .
C21 Cr1 C27 C22 -113.8(6) .
C23 Cr1 C27 C26 -104.5(6) .
C17 Cr1 C27 C26 -176.5(6) .
C16 Cr1 C27 C26 150.5(6) .
C18 Cr1 C27 C26 -107(4) .
C24 Cr1 C27 C26 -67.0(6) .
C25 Cr1 C27 C26 -29.1(6) .
C22 Cr1 C27 C26 -133.1(9) .
C19 Cr1 C27 C26 43.5(9) .
C20 Cr1 C27 C26 74.2(7) .
C21 Cr1 C27 C26 113.2(6) .
C35 C31 C32 C80 -139.1(10) .
C47 C31 C32 C80 -1.4(14) .
C35 C31 C32 C39 1.3(14) .
C47 C31 C32 C39 138.9(10) .
C32 C31 C35 C52 0.3(15) .
C47 C31 C35 C52 -141.6(10) .
C32 C31 C35 C84 142.0(9) .
C47 C31 C35 C84 0.2(11) .
C80 C32 C39 C72 142.6(9) .
C31 C32 C39 C72 -2.0(14) .
C80 C32 C39 C51 1.6(11) .
C31 C32 C39 C51 -143.0(9) .
C46 C34 C42 C87 1.5(13) .
C56 C34 C42 C87 143.9(9) .
C46 C34 C42 C57 -142.9(9) .
C56 C34 C42 C57 -0.6(10) .
C55 C28 C43 C68 -0.7(15) .
C58 C28 C43 C68 -142.5(10) .
C55 C28 C43 C66 142.6(9) .
C58 C28 C43 C66 0.8(11) .
C42 C34 C46 C74 -1.2(13) .
C56 C34 C46 C74 -139.3(9) .
C42 C34 C46 C72 136.3(9) .
C56 C34 C46 C72 -1.8(13) .
C78 C41 C47 C67 -0.2(14) .
C84 C41 C47 C67 -142.1(9) .
C78 C41 C47 C31 142.8(9) .
C84 C41 C47 C31 0.8(11) .
C32 C31 C47 C67 1.9(14) .
C35 C31 C47 C67 144.0(9) .
C32 C31 C47 C41 -142.7(9) .
C35 C31 C47 C41 -0.6(11) .
C61 C40 C48 C62 -0.9(14) .
C68 C40 C48 C62 -142.5(9) .
C61 C40 C48 C86 141.4(9) .
C68 C40 C48 C86 -0.2(10) .
C73 C29 C49 C53 1.1(13) .
C62 C29 C49 C53 -142.2(8) .
C73 C29 C49 C78 143.3(8) .
C62 C29 C49 C78 0.0(10) .
C54 C44 C50 C77 0.9(15) .
C69 C44 C50 C77 142.5(10) .
C54 C44 C50 C37 -142.2(9) .
C69 C44 C50 C37 -0.6(11) .
C66 C37 C50 C77 -1.5(15) .
C87 C37 C50 C77 -142.9(10) .
C66 C37 C50 C44 142.0(10) .
C87 C37 C50 C44 0.7(11) .
C72 C39 C51 C56 1.5(14) .
C32 C39 C51 C56 142.8(9) .
C72 C39 C51 C30 -142.2(9) .
C32 C39 C51 C30 -0.9(10) .
C63 C30 C51 C56 -1.2(14) .
C80 C30 C51 C56 -144.1(9) .
C63 C30 C51 C39 142.8(9) .
C80 C30 C51 C39 -0.2(10) .
C31 C35 C52 C72 -1.1(14) .
C84 C35 C52 C72 -139.3(10) .
C31 C35 C52 C71 138.5(10) .
C84 C35 C52 C71 0.3(14) .
C78 C49 C53 C75 -138.1(9) .
C29 C49 C53 C75 -1.9(13) .
C78 C49 C53 C67 1.8(13) .
C29 C49 C53 C67 138.0(9) .
C50 C44 C54 C64 0.1(14) .
C69 C44 C54 C64 -137.8(10) .
C50 C44 C54 C70 137.3(10) .
C69 C44 C54 C70 -0.7(14) .
C43 C28 C55 C61 0.7(14) .
C58 C28 C55 C61 138.7(9) .
C43 C28 C55 C65 -138.5(10) .
C58 C28 C55 C65 -0.5(14) .
C39 C51 C56 C82 -137.7(9) .
C30 C51 C56 C82 1.6(13) .
C39 C51 C56 C34 -1.4(14) .
C30 C51 C56 C34 137.8(9) .
C46 C34 C56 C51 1.6(13) .
C42 C34 C56 C51 -141.6(9) .
C46 C34 C56 C82 142.9(9) .
C42 C34 C56 C82 -0.3(10) .
C58 C45 C57 C42 -138.1(10) .
C66 C45 C57 C42 -1.0(14) .
C58 C45 C57 C82 0.1(14) .
C66 C45 C57 C82 137.2(10) .
C87 C42 C57 C45 0.2(15) .
C34 C42 C57 C45 143.3(9) .
C87 C42 C57 C82 -141.9(10) .
C34 C42 C57 C82 1.3(11) .
C57 C45 C58 C60 0.0(14) .
C66 C45 C58 C60 -141.5(9) .
C57 C45 C58 C28 142.6(9) .
C66 C45 C58 C28 1.1(11) .
C55 C28 C58 C60 0.0(14) .
C43 C28 C58 C60 141.8(9) .
C55 C28 C58 C45 -143.1(9) .
C43 C28 C58 C45 -1.2(11) .
C45 C58 C60 C83 138.0(10) .
C28 C58 C60 C83 -0.2(15) .
C45 C58 C60 C33 0.6(14) .
C28 C58 C60 C33 -137.6(10) .
C82 C33 C60 C58 -1.2(14) .
C63 C33 C60 C58 142.5(9) .
C82 C33 C60 C83 -143.6(9) .
C63 C33 C60 C83 0.1(11) .
C48 C40 C61 C73 -0.1(14) .
C68 C40 C61 C73 137.8(9) .
C48 C40 C61 C55 -137.2(10) .
C68 C40 C61 C55 0.6(14) .
C28 C55 C61 C40 -0.7(14) .
C65 C55 C61 C40 142.4(9) .
C28 C55 C61 C73 -143.2(9) .
C65 C55 C61 C73 -0.1(10) .
C40 C48 C62 C29 1.5(14) .
C86 C48 C62 C29 -136.2(9) .
C40 C48 C62 C76 138.0(10) .
C86 C48 C62 C76 0.3(13) .
C73 C29 C62 C48 -1.2(13) .
C49 C29 C62 C48 142.3(9) .
C73 C29 C62 C76 -142.9(8) .
C49 C29 C62 C76 0.6(10) .
C80 C30 C63 C33 137.7(10) .
C51 C30 C63 C33 0.4(14) .
C80 C30 C63 C59 -1.3(14) .
C51 C30 C63 C59 -138.6(9) .
C82 C33 C63 C30 0.0(14) .
C60 C33 C63 C30 -143.4(9) .
C82 C33 C63 C59 143.4(9) .
C60 C33 C63 C59 0.0(11) .
C85 C59 C63 C30 -0.1(14) .
C83 C59 C63 C30 143.8(9) .
C85 C59 C63 C33 -144.0(9) .
C83 C59 C63 C33 0.0(10) .
C44 C54 C64 C86 -1.4(14) .
C70 C54 C64 C86 -143.1(9) .
C44 C54 C64 C81 142.7(9) .
C70 C54 C64 C81 1.0(11) .
C28 C55 C65 C83 1.1(14) .
C61 C55 C65 C83 -141.7(10) .
C28 C55 C65 C79 143.0(9) .
C61 C55 C65 C79 0.1(10) .
C50 C37 C66 C45 -138.1(11) .
C87 C37 C66 C45 -0.3(14) .
C50 C37 C66 C43 1.4(15) .
C87 C37 C66 C43 139.1(10) .
C57 C45 C66 C37 1.1(15) .
C58 C45 C66 C37 142.6(10) .
C57 C45 C66 C43 -142.2(9) .
C58 C45 C66 C43 -0.6(11) .
C68 C43 C66 C37 0.0(14) .
C28 C43 C66 C37 -144.5(10) .
C68 C43 C66 C45 144.4(9) .
C28 C43 C66 C45 -0.1(11) .
C41 C47 C67 C36 137.2(10) .
C31 C47 C67 C36 -1.9(14) .
C41 C47 C67 C53 0.3(14) .
C31 C47 C67 C53 -138.9(10) .
C80 C36 C67 C47 1.4(14) .
C85 C36 C67 C47 -141.8(9) .
C80 C36 C67 C53 142.2(9) .
C85 C36 C67 C53 -1.0(10) .
C49 C53 C67 C47 -1.1(13) .
C75 C53 C67 C47 143.6(9) .
C49 C53 C67 C36 -143.5(9) .
C75 C53 C67 C36 1.2(10) .
C28 C43 C68 C77 137.9(10) .
C66 C43 C68 C77 -1.1(14) .
C28 C43 C68 C40 0.6(15) .
C66 C43 C68 C40 -138.4(10) .
C61 C40 C68 C43 -0.6(14) .
C48 C40 C68 C43 142.1(9) .
C61 C40 C68 C77 -142.9(9) .
C48 C40 C68 C77 -0.2(10) .
C54 C44 C69 C74 -0.2(14) .
C50 C44 C69 C74 -142.5(10) .
C54 C44 C69 C87 142.5(9) .
C50 C44 C69 C87 0.3(11) .
C84 C38 C70 C71 -1.1(16) .
C81 C38 C70 C71 -142.7(10) .
C84 C38 C70 C54 142.6(10) .
C81 C38 C70 C54 1.0(11) .
C44 C54 C70 C71 0.9(14) .
C64 C54 C70 C71 142.5(9) .
C44 C54 C70 C38 -142.8(9) .
C64 C54 C70 C38 -1.2(11) .
C38 C70 C71 C74 139.0(10) .
C54 C70 C71 C74 -0.1(15) .
C38 C70 C71 C52 1.3(15) .
C54 C70 C71 C52 -137.8(10) .
C35 C52 C71 C70 -1.0(15) .
C72 C52 C71 C70 142.4(10) .
C35 C52 C71 C74 -143.7(9) .
C72 C52 C71 C74 -0.4(11) .
C32 C39 C72 C52 1.2(15) .
C51 C39 C72 C52 137.6(10) .
C32 C39 C72 C46 -138.1(10) .
C51 C39 C72 C46 -1.7(14) .
C35 C52 C72 C39 0.4(15) .
C71 C52 C72 C39 -143.8(10) .
C35 C52 C72 C46 144.7(9) .
C71 C52 C72 C46 0.6(10) .
C34 C46 C72 C39 1.9(14) .
C74 C46 C72 C39 143.5(9) .
C34 C46 C72 C52 -142.2(9) .
C74 C46 C72 C52 -0.6(10) .
C49 C29 C73 C79 -0.6(13) .
C62 C29 C73 C79 139.4(9) .
C49 C29 C73 C61 -139.8(9) .
C62 C29 C73 C61 0.2(12) .
C40 C61 C73 C29 0.5(13) .
C55 C61 C73 C29 143.1(8) .
C40 C61 C73 C79 -142.6(9) .
C55 C61 C73 C79 0.0(10) .
C44 C69 C74 C46 138.0(10) .
C87 C69 C74 C46 -0.6(14) .
C44 C69 C74 C71 1.0(14) .
C87 C69 C74 C71 -137.6(9) .
C34 C46 C74 C69 0.7(13) .
C72 C46 C74 C69 -140.8(9) .
C34 C46 C74 C71 141.9(9) .
C72 C46 C74 C71 0.3(10) .
C70 C71 C74 C69 -0.8(14) .
C52 C71 C74 C69 141.3(9) .
C70 C71 C74 C46 -142.1(10) .
C52 C71 C74 C46 0.0(11) .
C49 C53 C75 C79 2.2(13) .
C67 C53 C75 C79 -141.7(9) .
C49 C53 C75 C85 143.0(9) .
C67 C53 C75 C85 -0.9(10) .
C48 C62 C76 C81 0.7(13) .
C29 C62 C76 C81 142.9(8) .
C48 C62 C76 C78 -143.1(9) .
C29 C62 C76 C78 -0.9(10) .
C44 C50 C77 C86 -0.5(15) .
C37 C50 C77 C86 138.7(10) .
C44 C50 C77 C68 -138.8(10) .
C37 C50 C77 C68 0.4(15) .
C43 C68 C77 C50 0.9(14) .
C40 C68 C77 C50 142.9(9) .
C43 C68 C77 C86 -141.4(9) .
C40 C68 C77 C86 0.5(11) .
C47 C41 C78 C76 -137.9(9) .
C84 C41 C78 C76 0.2(14) .
C47 C41 C78 C49 0.9(13) .
C84 C41 C78 C49 139.0(9) .
C81 C76 C78 C41 0.6(14) .
C62 C76 C78 C41 143.0(9) .
C81 C76 C78 C49 -141.4(9) .
C62 C76 C78 C49 1.0(10) .
C53 C49 C78 C41 -1.7(13) .
C29 C49 C78 C41 -142.8(9) .
C53 C49 C78 C76 140.5(9) .
C29 C49 C78 C76 -0.6(10) .
C53 C75 C79 C73 -1.6(13) .
C85 C75 C79 C73 -138.4(9) .
C53 C75 C79 C65 136.6(10) .
C85 C75 C79 C65 -0.3(13) .
C29 C73 C79 C75 0.8(13) .
C61 C73 C79 C75 143.3(8) .
C29 C73 C79 C65 -142.4(9) .
C61 C73 C79 C65 0.0(10) .
C83 C65 C79 C75 -0.2(14) .
C55 C65 C79 C75 -142.3(9) .
C83 C65 C79 C73 141.9(9) .
C55 C65 C79 C73 -0.1(10) .
C31 C32 C80 C36 0.9(14) .
C39 C32 C80 C36 -143.2(9) .
C31 C32 C80 C30 142.3(9) .
C39 C32 C80 C30 -1.8(11) .
C67 C36 C80 C32 -0.8(14) .
C85 C36 C80 C32 137.8(10) .
C67 C36 C80 C30 -138.8(10) .
C85 C36 C80 C30 -0.1(14) .
C63 C30 C80 C32 -140.6(9) .
C51 C30 C80 C32 1.2(11) .
C63 C30 C80 C36 1.4(14) .
C51 C30 C80 C36 143.2(9) .
C78 C76 C81 C64 137.2(10) .
C62 C76 C81 C64 -1.3(13) .
C78 C76 C81 C38 -0.9(14) .
C62 C76 C81 C38 -139.5(9) .
C86 C64 C81 C76 0.9(14) .
C54 C64 C81 C76 -142.6(9) .
C86 C64 C81 C38 143.1(9) .
C54 C64 C81 C38 -0.3(11) .
C84 C38 C81 C76 0.4(14) .
C70 C38 C81 C76 143.0(9) .
C84 C38 C81 C64 -142.9(10) .
C70 C38 C81 C64 -0.4(11) .
C63 C33 C82 C57 -138.3(10) .
C60 C33 C82 C57 1.3(14) .
C63 C33 C82 C56 0.3(14) .
C60 C33 C82 C56 139.9(10) .
C45 C57 C82 C33 -0.8(14) .
C42 C57 C82 C33 141.1(10) .
C45 C57 C82 C56 -143.4(9) .
C42 C57 C82 C56 -1.5(11) .
C51 C56 C82 C33 -1.1(13) .
C34 C56 C82 C33 -142.2(9) .
C51 C56 C82 C57 142.2(9) .
C34 C56 C82 C57 1.1(10) .
C79 C65 C83 C59 0.9(14) .
C55 C65 C83 C59 137.9(10) .
C79 C65 C83 C60 -138.4(10) .
C55 C65 C83 C60 -1.3(15) .
C85 C59 C83 C65 -1.0(15) .
C63 C59 C83 C65 -143.2(9) .
C85 C59 C83 C60 142.3(9) .
C63 C59 C83 C60 0.1(11) .
C58 C60 C83 C65 0.9(15) .
C33 C60 C83 C65 142.8(10) .
C58 C60 C83 C59 -142.0(10) .
C33 C60 C83 C59 -0.1(11) .
C70 C38 C84 C41 -136.9(11) .
C81 C38 C84 C41 0.4(15) .
C70 C38 C84 C35 0.4(15) .
C81 C38 C84 C35 137.7(10) .
C78 C41 C84 C38 -0.7(15) .
C47 C41 C84 C38 141.4(10) .
C78 C41 C84 C35 -142.9(9) .
C47 C41 C84 C35 -0.7(11) .
C52 C35 C84 C38 0.0(14) .
C31 C35 C84 C38 -142.7(10) .
C52 C35 C84 C41 143.1(9) .
C31 C35 C84 C41 0.4(11) .
C83 C59 C85 C36 -136.6(10) .
C63 C59 C85 C36 1.4(14) .
C83 C59 C85 C75 0.4(14) .
C63 C59 C85 C75 138.5(9) .
C80 C36 C85 C59 -1.3(14) .
C67 C36 C85 C59 141.5(9) .
C80 C36 C85 C75 -142.3(9) .
C67 C36 C85 C75 0.5(10) .
C79 C75 C85 C59 0.2(13) .
C53 C75 C85 C59 -141.6(9) .
C79 C75 C85 C36 142.1(9) .
C53 C75 C85 C36 0.3(10) .
C81 C64 C86 C77 -138.3(10) .
C54 C64 C86 C77 1.8(14) .
C81 C64 C86 C48 0.2(14) .
C54 C64 C86 C48 140.2(9) .
C50 C77 C86 C64 -0.8(14) .
C68 C77 C86 C64 141.7(9) .
C50 C77 C86 C48 -143.3(9) .
C68 C77 C86 C48 -0.7(11) .
C62 C48 C86 C64 -0.8(13) .
C40 C48 C86 C64 -142.8(9) .
C62 C48 C86 C77 142.6(9) .
C40 C48 C86 C77 0.6(10) .
C57 C42 C87 C69 138.0(11) .
C34 C42 C87 C69 -1.4(14) .
C57 C42 C87 C37 0.6(15) .
C34 C42 C87 C37 -138.9(10) .
C74 C69 C87 C42 1.0(14) .
C44 C69 C87 C42 -142.3(9) .
C74 C69 C87 C37 143.4(9) .
C44 C69 C87 C37 0.1(10) .
C66 C37 C87 C42 -0.5(14) .
C50 C37 C87 C42 142.6(10) .
C66 C37 C87 C69 -143.5(9) .
C50 C37 C87 C69 -0.5(11) .
